data_4020886
loop_
_publ_author_name
'Marta Rosillo'
'Gema Dom\'inguez'
'Luis Casarrubios'
'Ulises Amador'
'Javier P\'erez-Castells'

_publ_section_title
;
 Tandem Enyne Metathesis-Diels-Alder Reaction
 for Construction of Natural Product Frameworks
;
_journal_name_full 'Journal of Organic Chemistry'
_journal_page_first 2084
_journal_page_last 2093
_journal_paper_doi 10.1021/jo0356311
_journal_volume 69
_journal_year 2004
_chemical_formula_sum 'C17 H15 N O4'
_chemical_formula_weight 297.30
_space_group_IT_number 14
_symmetry_cell_setting monoclinic
_symmetry_space_group_name_Hall '-P 2yn'
_symmetry_space_group_name_H-M 'P 1 21/n 1'
_cell_angle_alpha 90.00
_cell_angle_beta 96.238(10)
_cell_angle_gamma 90.00
_cell_formula_units_Z 4
_cell_length_a 10.5270(10)
_cell_length_b 12.1172(10)
_cell_length_c 10.8220(10)
_cell_measurement_temperature 293(2)
_cell_volume 1372.3(2)
_diffrn_ambient_temperature 293(2)
_exptl_crystal_density_diffrn 1.439
_cod_depositor_comments
;
The following automatic conversions were performed:
'_symmetry_cell_setting' value 'Monoclinic' changed to 'monoclinic'
according to '/home/saulius/struct/CIF-dictionaries/cif_core.dic'
dictionary named 'cif_core.dic' version 2.4.1 from 2010-06-29.

Automatic conversion script
Id: cif_fix_enum 1527 2010-12-29 10:47:43Z saulius 
;
_cod_original_sg_symbol_H-M 'P 21/n'
_cod_database_code 4020886

loop_
_symmetry_equiv_pos_as_xyz
'x, y, z'
'-x+1/2, y+1/2, -z+1/2'
'-x, -y, -z'
'x-1/2, -y-1/2, z-1/2'

loop_
_atom_site_label
_atom_site_type_symbol
_atom_site_fract_x
_atom_site_fract_y
_atom_site_fract_z
_atom_site_U_iso_or_equiv
_atom_site_adp_type
_atom_site_occupancy
_atom_site_symmetry_multiplicity
_atom_site_calc_flag
_atom_site_refinement_flags
_atom_site_disorder_assembly
_atom_site_disorder_group
O1 O 1.20788(14) 0.65161(13) 0.75442(14) 0.0470(4) Uani 1 1 d . . .
N1 N 0.84637(15) 0.71842(14) 0.52743(16) 0.0370(4) Uani 1 1 d . . .
C12 C 0.79952(18) 0.79991(17) 0.60576(18) 0.0343(5) Uani 1 1 d . . .
O3 O 1.40264(16) 0.66912(15) 0.69626(17) 0.0636(5) Uani 1 1 d . . .
C6 C 1.00665(19) 0.85134(16) 0.57568(18) 0.0337(5) Uani 1 1 d . . .
C14 C 1.08264(19) 0.66145(18) 0.5592(2) 0.0382(5) Uani 1 1 d . . .
C4 C 1.2220(2) 0.83134(19) 0.5178(2) 0.0433(6) Uani 1 1 d . . .
O2 O 0.99811(16) 0.63029(16) 0.75784(17) 0.0651(5) Uani 1 1 d . . .
C5 C 1.1250(2) 0.89163(18) 0.5839(2) 0.0390(5) Uani 1 1 d . . .
C7 C 0.89244(18) 0.88124(16) 0.63300(18) 0.0337(5) Uani 1 1 d . . .
C13 C 0.97947(19) 0.74467(17) 0.5078(2) 0.0357(5) Uani 1 1 d . . .
C16 C 0.7816(2) 0.64280(18) 0.4503(2) 0.0414(5) Uani 1 1 d . . .
C1 C 1.0835(2) 0.64541(17) 0.6972(2) 0.0423(5) Uani 1 1 d . . .
C2 C 1.2904(2) 0.67459(18) 0.6679(2) 0.0438(6) Uani 1 1 d . . .
C8 C 0.8691(2) 0.97014(18) 0.7076(2) 0.0399(5) Uani 1 1 d . . .
C3 C 1.2176(2) 0.70441(19) 0.5459(2) 0.0408(5) Uani 1 1 d . . .
C11 C 0.6850(2) 0.8046(2) 0.6570(2) 0.0427(6) Uani 1 1 d . . .
C9 C 0.7524(2) 0.9774(2) 0.7540(2) 0.0462(6) Uani 1 1 d . . .
C10 C 0.6630(2) 0.8950(2) 0.7297(2) 0.0460(6) Uani 1 1 d . . .
C17 C 0.6399(2) 0.6324(3) 0.4466(3) 0.0552(7) Uani 1 1 d . . .
C15 C 1.3549(2) 0.8820(3) 0.5412(3) 0.0601(7) Uani 1 1 d . . .
H81 H 0.934(2) 1.0274(18) 0.725(2) 0.047(6) Uiso 1 1 d . . .
H111 H 0.6196(19) 0.7504(18) 0.6465(19) 0.040(6) Uiso 1 1 d . . .
H151 H 1.384(2) 0.883(2) 0.636(3) 0.074(8) Uiso 1 1 d . . .
H152 H 1.411(3) 0.842(2) 0.492(3) 0.086(10) Uiso 1 1 d . . .
H121 H 0.732(2) 1.041(2) 0.802(2) 0.055(7) Uiso 1 1 d . . .
H101 H 0.580(2) 0.9009(19) 0.763(2) 0.050(6) Uiso 1 1 d . . .
H153 H 1.352(2) 0.958(2) 0.510(3) 0.073(9) Uiso 1 1 d . . .
H171 H 0.614(3) 0.598(2) 0.520(3) 0.079(9) Uiso 1 1 d . . .
H51 H 1.152(2) 0.9604(19) 0.634(2) 0.047(6) Uiso 1 1 d . . .
H172 H 0.601(3) 0.704(2) 0.435(3) 0.076(9) Uiso 1 1 d . . .
H41 H 1.195(2) 0.8327(18) 0.425(2) 0.048(6) Uiso 1 1 d . . .
H173 H 0.612(2) 0.588(2) 0.378(3) 0.071(8) Uiso 1 1 d . . .
H31 H 1.260(2) 0.6681(18) 0.484(2) 0.048(6) Uiso 1 1 d . . .
H131 H 0.9847(17) 0.7522(15) 0.4179(19) 0.031(5) Uiso 1 1 d . . .
H141 H 1.0644(19) 0.5898(18) 0.5199(19) 0.041(6) Uiso 1 1 d . . .
O4 O 0.84247(15) 0.58551(14) 0.38414(15) 0.0552(5) Uani 1 1 d . . .

loop_
_atom_site_aniso_label
_atom_site_aniso_U_11
_atom_site_aniso_U_22
_atom_site_aniso_U_33
_atom_site_aniso_U_23
_atom_site_aniso_U_13
_atom_site_aniso_U_12
O1 0.0452(9) 0.0494(9) 0.0441(9) 0.0070(7) -0.0054(7) 0.0014(7)
N1 0.0327(10) 0.0348(10) 0.0421(10) -0.0046(8) -0.0023(8) 0.0009(7)
C12 0.0308(11) 0.0346(11) 0.0364(11) 0.0000(9) -0.0013(9) 0.0033(9)
O3 0.0375(10) 0.0766(13) 0.0734(12) 0.0110(10) -0.0091(8) 0.0093(9)
C6 0.0342(12) 0.0287(10) 0.0371(12) 0.0047(9) -0.0002(9) 0.0034(9)
C14 0.0369(12) 0.0329(12) 0.0436(13) -0.0055(10) -0.0019(9) 0.0053(9)
C4 0.0364(12) 0.0517(15) 0.0420(14) 0.0060(11) 0.0052(10) 0.0020(10)
O2 0.0514(11) 0.0797(14) 0.0654(12) 0.0246(10) 0.0117(9) -0.0052(9)
C5 0.0352(12) 0.0355(12) 0.0461(13) 0.0049(11) 0.0034(9) -0.0001(10)
C7 0.0307(11) 0.0320(11) 0.0377(12) 0.0039(9) 0.0009(9) 0.0028(9)
C13 0.0315(12) 0.0387(12) 0.0360(12) -0.0001(10) -0.0001(9) 0.0021(9)
C16 0.0470(13) 0.0346(12) 0.0398(12) 0.0002(10) -0.0081(10) 0.0009(10)
C1 0.0405(13) 0.0343(12) 0.0510(14) 0.0064(10) -0.0001(11) 0.0033(10)
C2 0.0379(14) 0.0397(13) 0.0528(15) -0.0011(11) 0.0008(11) 0.0067(10)
C8 0.0372(13) 0.0354(12) 0.0452(13) -0.0040(10) -0.0040(10) 0.0021(10)
C3 0.0327(12) 0.0493(14) 0.0403(13) -0.0039(11) 0.0041(10) 0.0097(10)
C11 0.0326(13) 0.0472(14) 0.0480(14) -0.0012(11) 0.0024(10) -0.0037(11)
C9 0.0447(14) 0.0499(15) 0.0429(14) -0.0096(11) -0.0003(11) 0.0111(11)
C10 0.0340(13) 0.0616(16) 0.0427(13) -0.0013(12) 0.0056(10) 0.0070(11)
C17 0.0455(15) 0.0601(19) 0.0567(17) -0.0098(15) -0.0096(13) -0.0118(13)
C15 0.0378(14) 0.074(2) 0.070(2) 0.0118(17) 0.0105(13) -0.0028(13)
O4 0.0580(10) 0.0456(10) 0.0593(11) -0.0180(9) -0.0053(8) 0.0072(8)

loop_
_geom_bond_atom_site_label_1
_geom_bond_atom_site_label_2
_geom_bond_distance
_geom_bond_site_symmetry_2
_geom_bond_publ_flag
O1 C2 1.373(3) . ?
O1 C1 1.388(3) . ?
N1 C16 1.370(3) . ?
N1 C12 1.424(3) . ?
N1 C13 1.474(3) . ?
C12 C11 1.382(3) . ?
C12 C7 1.397(3) . ?
O3 C2 1.190(3) . ?
C6 C5 1.332(3) . ?
C6 C7 1.457(3) . ?
C6 C13 1.499(3) . ?
C14 C1 1.505(3) . ?
C14 C3 1.535(3) . ?
C14 C13 1.541(3) . ?
C4 C5 1.499(3) . ?
C4 C15 1.523(3) . ?
C4 C3 1.569(3) . ?
O2 C1 1.184(3) . ?
C7 C8 1.384(3) . ?
C16 O4 1.227(3) . ?
C16 C17 1.493(3) . ?
C2 C3 1.497(3) . ?
C8 C9 1.379(3) . ?
C11 C10 1.383(3) . ?
C9 C10 1.377(3) . ?
